data_7024434
loop_
_publ_author_name
'Field, John S.'
'Grimmer, Craig D.'
'Munro, Orde Q.'
'Waldron, Bradley P.'

_publ_section_title
;
 Speciation in solution, solid state spectroscopy and vapochromism of
 [Pt(trpy)(NCS)]SbF(6) where trpy = 2,2':6',2''-terpyridine.
;
_journal_issue 6
_journal_name_full 'Dalton transactions (Cambridge, England : 2003)'
_journal_page_first 1558
_journal_page_last 1567
_journal_paper_doi 10.1039/b916897b
_journal_volume 39
_journal_year 2010
_chemical_formula_moiety 'C16 H11 N4 Pt S, F6 Sb, C2 H3 N'
_chemical_formula_sum 'C18 H14 F6 N5 Pt S Sb'
_chemical_formula_weight 763.24
_chemical_name_common '[Pt(trpy)(NCS)]SbF6.CH3CN'
_chemical_name_systematic
;
?
;
_space_group_IT_number 2
_symmetry_cell_setting triclinic
_symmetry_space_group_name_Hall '-P 1'
_symmetry_space_group_name_H-M 'P -1'
_atom_sites_solution_hydrogens geom
_atom_sites_solution_primary direct
_atom_sites_solution_secondary difmap
_audit_creation_method SHELXL-97
_cell_angle_alpha 110.352(16)
_cell_angle_beta 95.803(16)
_cell_angle_gamma 101.299(12)
_cell_formula_units_Z 2
_cell_length_a 7.306(2)
_cell_length_b 12.397(4)
_cell_length_c 13.622(4)
_cell_measurement_reflns_used >200
_cell_measurement_temperature 295(2)
_cell_measurement_theta_max 32
_cell_measurement_theta_min 4
_cell_volume 1115.0(6)
_computing_cell_refinement 'Crysalis CCD 170'
_computing_data_collection 'Crysalis CCD 170'
_computing_data_reduction 'Crysalis CCD 170'
_computing_molecular_graphics 'X-seed (Barbour, 2000)'
_computing_publication_material 'CIFTAB (Sheldrick, 1997'
_computing_structure_refinement 'SHELXL-97 (Sheldrick, 1997)'
_computing_structure_solution 'SHELXS-97 (Sheldrick, 1990)'
_diffrn_ambient_temperature 295(2)
_diffrn_measured_fraction_theta_full 0.996
_diffrn_measured_fraction_theta_max 0.881
_diffrn_measurement_device_type 'Xcalibur CCD'
_diffrn_measurement_method 'omega 2 theta scans'
_diffrn_radiation_monochromator graphite
_diffrn_radiation_source 'fine-focus sealed tube'
_diffrn_radiation_type MoK\a
_diffrn_radiation_wavelength 0.71073
_diffrn_reflns_av_R_equivalents 0.0276
_diffrn_reflns_av_sigmaI/netI 0.0436
_diffrn_reflns_limit_h_max 9
_diffrn_reflns_limit_h_min -9
_diffrn_reflns_limit_k_max 16
_diffrn_reflns_limit_k_min -16
_diffrn_reflns_limit_l_max 18
_diffrn_reflns_limit_l_min -16
_diffrn_reflns_number 16220
_diffrn_reflns_theta_full 25.00
_diffrn_reflns_theta_max 28.42
_diffrn_reflns_theta_min 3.60
_exptl_absorpt_coefficient_mu 7.637
_exptl_absorpt_correction_T_max 0.6309
_exptl_absorpt_correction_T_min 0.1859
_exptl_absorpt_correction_type multi-scan
_exptl_absorpt_process_details 'Crysalis RED 170'
_exptl_crystal_colour yellow
_exptl_crystal_density_diffrn 2.273
_exptl_crystal_density_method 'not measured'
_exptl_crystal_description plate
_exptl_crystal_F_000 712
_exptl_crystal_size_max 0.32
_exptl_crystal_size_mid 0.20
_exptl_crystal_size_min 0.06
_refine_diff_density_max 0.789
_refine_diff_density_min -0.766
_refine_diff_density_rms 0.086
_refine_ls_extinction_method none
_refine_ls_goodness_of_fit_ref 0.934
_refine_ls_hydrogen_treatment constr
_refine_ls_matrix_type full
_refine_ls_number_parameters 290
_refine_ls_number_reflns 4933
_refine_ls_number_restraints 0
_refine_ls_restrained_S_all 0.934
_refine_ls_R_factor_all 0.0380
_refine_ls_R_factor_gt 0.0219
_refine_ls_shift/su_max 0.001
_refine_ls_shift/su_mean 0.000
_refine_ls_structure_factor_coef Fsqd
_refine_ls_weighting_details 'calc w=1/[\s^2^(Fo^2^)+(0.0170P)^2^+0.0000P] where P=(Fo^2^+2Fc^2^)/3'
_refine_ls_weighting_scheme calc
_refine_ls_wR_factor_gt 0.0383
_refine_ls_wR_factor_ref 0.0396
_reflns_number_gt 3755
_reflns_number_total 4933
_reflns_threshold_expression >2sigma(I)
_cod_data_source_file b916897b.txt
_cod_data_source_block 1mecn295K
_cod_original_sg_symbol_H-M P-1
_cod_database_code 7024434

loop_
_symmetry_equiv_pos_as_xyz
'x, y, z'
'-x, -y, -z'

loop_
_atom_site_label
_atom_site_type_symbol
_atom_site_fract_x
_atom_site_fract_y
_atom_site_fract_z
_atom_site_U_iso_or_equiv
_atom_site_adp_type
_atom_site_occupancy
_atom_site_symmetry_multiplicity
_atom_site_calc_flag
_atom_site_refinement_flags
Pt Pt 0.273743(18) -0.037139(11) 0.513307(11) 0.03816(5) Uani 1 1 d .
Sb Sb 0.02221(4) 0.25266(2) 0.170642(19) 0.04999(7) Uani 1 1 d .
S S 0.20305(17) 0.34820(10) 0.56459(13) 0.0885(4) Uani 1 1 d .
F1 F -0.1005(3) 0.3371(2) 0.27188(19) 0.0835(7) Uani 1 1 d .
F2 F 0.0668(3) 0.3796(2) 0.12510(19) 0.0772(7) Uani 1 1 d .
F3 F -0.2054(4) 0.1874(2) 0.0743(2) 0.0997(9) Uani 1 1 d .
F4 F 0.1492(4) 0.1724(2) 0.0691(2) 0.1036(9) Uani 1 1 d .
F5 F -0.0243(4) 0.1281(2) 0.2172(2) 0.1020(9) Uani 1 1 d .
F6 F 0.2534(3) 0.3217(2) 0.26555(19) 0.0794(7) Uani 1 1 d .
N1 N 0.3861(3) -0.0129(2) 0.6628(2) 0.0399(7) Uani 1 1 d .
N2 N 0.2907(3) -0.1973(2) 0.4894(2) 0.0357(6) Uani 1 1 d .
N3 N 0.1598(3) -0.1146(2) 0.3563(2) 0.0401(7) Uani 1 1 d .
N4 N 0.2555(4) 0.1292(3) 0.5384(2) 0.0485(8) Uani 1 1 d .
N5 N 0.5147(7) 0.3789(4) 0.8637(4) 0.1205(18) Uani 1 1 d .
C1 C 0.4342(5) 0.0881(3) 0.7490(3) 0.0474(9) Uani 1 1 d .
H1 H 0.4126 0.1572 0.7428 0.057 Uiso 1 1 calc R
C2 C 0.5141(5) 0.0922(4) 0.8454(3) 0.0595(10) Uani 1 1 d .
H2 H 0.5450 0.1633 0.9043 0.071 Uiso 1 1 calc R
C3 C 0.5490(5) -0.0086(4) 0.8555(3) 0.0601(11) Uani 1 1 d .
H3 H 0.6056 -0.0066 0.9206 0.072 Uiso 1 1 calc R
C4 C 0.4987(5) -0.1119(3) 0.7678(3) 0.0512(9) Uani 1 1 d .
H4 H 0.5202 -0.1811 0.7737 0.061 Uiso 1 1 calc R
C5 C 0.4175(4) -0.1154(3) 0.6720(3) 0.0396(8) Uani 1 1 d .
C6 C 0.3601(4) -0.2203(3) 0.5738(3) 0.0381(8) Uani 1 1 d .
C7 C 0.3676(5) -0.3349(3) 0.5573(3) 0.0467(9) Uani 1 1 d .
H7 H 0.4114 -0.3540 0.6141 0.056 Uiso 1 1 calc R
C8 C 0.3106(5) -0.4208(3) 0.4574(3) 0.0477(9) Uani 1 1 d .
H8 H 0.3168 -0.4983 0.4462 0.057 Uiso 1 1 calc R
C9 C 0.2436(5) -0.3932(3) 0.3729(3) 0.0469(9) Uani 1 1 d .
H9 H 0.2069 -0.4513 0.3046 0.056 Uiso 1 1 calc R
C10 C 0.2321(4) -0.2792(3) 0.3909(3) 0.0357(8) Uani 1 1 d .
C11 C 0.1548(4) -0.2320(3) 0.3146(3) 0.0390(8) Uani 1 1 d .
C12 C 0.0781(5) -0.2991(3) 0.2102(3) 0.0504(9) Uani 1 1 d .
H12 H 0.0765 -0.3793 0.1823 0.061 Uiso 1 1 calc R
C13 C 0.0029(5) -0.2474(4) 0.1462(3) 0.0587(10) Uani 1 1 d .
H13 H -0.0507 -0.2920 0.0750 0.070 Uiso 1 1 calc R
C14 C 0.0090(5) -0.1287(4) 0.1899(3) 0.0570(10) Uani 1 1 d .
H14 H -0.0407 -0.0921 0.1481 0.068 Uiso 1 1 calc R
C15 C 0.0873(5) -0.0646(3) 0.2938(3) 0.0480(9) Uani 1 1 d .
H15 H 0.0907 0.0158 0.3223 0.058 Uiso 1 1 calc R
C16 C 0.2341(5) 0.2193(3) 0.5491(3) 0.0480(9) Uani 1 1 d .
C17 C 0.4664(8) 0.4575(5) 0.8604(5) 0.0903(15) Uani 1 1 d .
C18 C 0.4067(8) 0.5619(5) 0.8599(5) 0.113(2) Uani 1 1 d .
H181 H 0.3333 0.5449 0.7914 0.170 Uiso 1 1 calc R
H182 H 0.5164 0.6260 0.8744 0.170 Uiso 1 1 calc R
H183 H 0.3307 0.5842 0.9136 0.170 Uiso 1 1 calc R

loop_
_atom_site_aniso_label
_atom_site_aniso_U_11
_atom_site_aniso_U_22
_atom_site_aniso_U_33
_atom_site_aniso_U_23
_atom_site_aniso_U_13
_atom_site_aniso_U_12
Pt 0.03783(8) 0.03273(8) 0.04420(9) 0.01471(7) 0.00879(6) 0.00834(5)
Sb 0.06058(16) 0.03922(15) 0.04373(16) 0.01253(13) -0.00326(13) 0.01027(12)
S 0.0802(8) 0.0622(8) 0.1604(14) 0.0674(9) 0.0560(9) 0.0368(6)
F1 0.0899(18) 0.0938(19) 0.0757(18) 0.0287(16) 0.0315(15) 0.0402(15)
F2 0.1068(19) 0.0596(15) 0.0691(17) 0.0333(14) 0.0114(14) 0.0150(13)
F3 0.0863(18) 0.0871(19) 0.092(2) 0.0240(17) -0.0373(15) -0.0083(15)
F4 0.135(2) 0.097(2) 0.0702(18) 0.0043(16) 0.0224(17) 0.0586(18)
F5 0.142(2) 0.0655(17) 0.109(2) 0.0531(17) 0.0025(19) 0.0206(16)
F6 0.0636(14) 0.0851(18) 0.0700(17) 0.0136(14) -0.0128(12) 0.0169(13)
N1 0.0365(15) 0.0347(16) 0.0432(18) 0.0110(15) 0.0075(13) 0.0040(13)
N2 0.0338(15) 0.0322(15) 0.0405(18) 0.0128(15) 0.0088(13) 0.0076(12)
N3 0.0356(15) 0.0454(18) 0.0452(18) 0.0213(16) 0.0119(13) 0.0133(13)
N4 0.0448(18) 0.049(2) 0.055(2) 0.0219(18) 0.0114(15) 0.0154(16)
N5 0.148(5) 0.077(3) 0.143(5) 0.035(3) 0.039(4) 0.051(3)
C1 0.047(2) 0.035(2) 0.049(3) 0.006(2) 0.0087(19) 0.0063(17)
C2 0.058(3) 0.057(3) 0.042(2) -0.001(2) 0.002(2) 0.004(2)
C3 0.059(3) 0.068(3) 0.046(3) 0.019(2) -0.001(2) 0.008(2)
C4 0.055(2) 0.051(2) 0.047(2) 0.021(2) 0.0049(19) 0.0093(19)
C5 0.0347(18) 0.042(2) 0.044(2) 0.0181(19) 0.0075(16) 0.0087(15)
C6 0.0339(18) 0.038(2) 0.044(2) 0.0169(18) 0.0076(16) 0.0082(15)
C7 0.054(2) 0.043(2) 0.049(2) 0.023(2) 0.0078(18) 0.0153(18)
C8 0.061(2) 0.031(2) 0.051(3) 0.013(2) 0.0091(19) 0.0133(17)
C9 0.055(2) 0.037(2) 0.044(2) 0.0085(18) 0.0098(18) 0.0125(17)
C10 0.0358(18) 0.0308(19) 0.040(2) 0.0115(18) 0.0097(16) 0.0081(15)
C11 0.0377(18) 0.038(2) 0.041(2) 0.0157(18) 0.0079(16) 0.0057(15)
C12 0.056(2) 0.046(2) 0.044(2) 0.013(2) 0.0052(19) 0.0078(18)
C13 0.068(3) 0.064(3) 0.041(2) 0.021(2) 0.005(2) 0.011(2)
C14 0.058(2) 0.072(3) 0.054(3) 0.037(3) 0.010(2) 0.020(2)
C15 0.049(2) 0.051(2) 0.054(3) 0.029(2) 0.0123(19) 0.0160(18)
C16 0.044(2) 0.052(3) 0.057(3) 0.028(2) 0.0175(19) 0.0147(19)
C17 0.094(4) 0.075(4) 0.103(4) 0.032(3) 0.025(3) 0.021(3)
C18 0.123(5) 0.088(4) 0.155(6) 0.065(4) 0.033(4) 0.046(4)

loop_
_atom_type_symbol
_atom_type_description
_atom_type_scat_dispersion_real
_atom_type_scat_dispersion_imag
_atom_type_scat_source
C C 0.0033 0.0016 'International Tables Vol C Tables 4.2.6.8 and 6.1.1.4'
H H 0.0000 0.0000 'International Tables Vol C Tables 4.2.6.8 and 6.1.1.4'
N N 0.0061 0.0033 'International Tables Vol C Tables 4.2.6.8 and 6.1.1.4'
F F 0.0171 0.0103 'International Tables Vol C Tables 4.2.6.8 and 6.1.1.4'
S S 0.1246 0.1234 'International Tables Vol C Tables 4.2.6.8 and 6.1.1.4'
Sb Sb -0.5866 1.5461 'International Tables Vol C Tables 4.2.6.8 and 6.1.1.4'
Pt Pt -1.7033 8.3905 'International Tables Vol C Tables 4.2.6.8 and 6.1.1.4'

loop_
_geom_angle_atom_site_label_1
_geom_angle_atom_site_label_2
_geom_angle_atom_site_label_3
_geom_angle
N2 Pt N4 179.83(11)
N2 Pt N1 81.17(11)
N4 Pt N1 98.78(12)
N2 Pt N3 80.94(11)
N4 Pt N3 99.11(11)
N1 Pt N3 162.05(11)
F1 Sb F5 90.40(12)
F1 Sb F4 178.24(12)
F5 Sb F4 91.22(13)
F1 Sb F3 89.80(13)
F5 Sb F3 90.67(12)
F4 Sb F3 90.88(14)
F1 Sb F6 90.51(11)
F5 Sb F6 91.10(12)
F4 Sb F6 88.77(12)
F3 Sb F6 178.20(10)
F1 Sb F2 88.70(11)
F5 Sb F2 179.09(12)
F4 Sb F2 89.69(12)
F3 Sb F2 89.23(11)
F6 Sb F2 89.01(10)
C1 N1 C5 119.2(3)
C1 N1 Pt 127.9(2)
C5 N1 Pt 112.9(2)
C10 N2 C6 123.7(3)
C10 N2 Pt 118.3(2)
C6 N2 Pt 118.0(2)
C15 N3 C11 119.2(3)
C15 N3 Pt 127.8(2)
C11 N3 Pt 113.0(2)
C16 N4 Pt 175.7(3)
N1 C1 C2 121.6(3)
N1 C1 H1 119.2
C2 C1 H1 119.2
C1 C2 C3 119.9(4)
C1 C2 H2 120.0
C3 C2 H2 120.0
C4 C3 C2 118.5(4)
C4 C3 H3 120.7
C2 C3 H3 120.7
C5 C4 C3 121.1(4)
C5 C4 H4 119.5
C3 C4 H4 119.5
C4 C5 N1 119.7(3)
C4 C5 C6 125.5(3)
N1 C5 C6 114.9(3)
N2 C6 C7 118.0(3)
N2 C6 C5 113.0(3)
C7 C6 C5 129.0(3)
C8 C7 C6 119.9(3)
C8 C7 H7 120.1
C6 C7 H7 120.1
C7 C8 C9 120.3(3)
C7 C8 H8 119.8
C9 C8 H8 119.8
C10 C9 C8 119.2(3)
C10 C9 H9 120.4
C8 C9 H9 120.4
N2 C10 C9 118.8(3)
N2 C10 C11 112.8(3)
C9 C10 C11 128.4(3)
N3 C11 C12 120.9(3)
N3 C11 C10 115.0(3)
C12 C11 C10 124.1(3)
C11 C12 C13 119.7(4)
C11 C12 H12 120.2
C13 C12 H12 120.2
C14 C13 C12 118.5(4)
C14 C13 H13 120.7
C12 C13 H13 120.7
C15 C14 C13 120.2(4)
C15 C14 H14 119.9
C13 C14 H14 119.9
N3 C15 C14 121.5(4)
N3 C15 H15 119.3
C14 C15 H15 119.3
N4 C16 S 179.8(4)
N5 C17 C18 178.1(7)
C17 C18 H181 109.5
C17 C18 H182 109.5
H181 C18 H182 109.5
C17 C18 H183 109.5
H181 C18 H183 109.5
H182 C18 H183 109.5

loop_
_geom_bond_atom_site_label_1
_geom_bond_atom_site_label_2
_geom_bond_distance
Pt N2 1.928(3)
Pt N4 2.004(3)
Pt N1 2.013(3)
Pt N3 2.022(3)
Sb F1 1.848(2)
Sb F5 1.850(2)
Sb F4 1.852(3)
Sb F3 1.853(2)
Sb F6 1.865(2)
Sb F2 1.867(2)
S C16 1.602(4)
N1 C1 1.338(4)
N1 C5 1.379(4)
N2 C10 1.335(4)
N2 C6 1.351(4)
N3 C15 1.340(4)
N3 C11 1.357(4)
N4 C16 1.120(4)
N5 C17 1.112(6)
C1 C2 1.362(5)
C1 H1 0.9300
C2 C3 1.372(5)
C2 H2 0.9300
C3 C4 1.365(5)
C3 H3 0.9300
C4 C5 1.361(5)
C4 H4 0.9300
C5 C6 1.457(5)
C6 C7 1.372(4)
C7 C8 1.365(5)
C7 H7 0.9300
C8 C9 1.382(5)
C8 H8 0.9300
C9 C10 1.369(4)
C9 H9 0.9300
C10 C11 1.474(4)
C11 C12 1.365(5)
C12 C13 1.379(5)
C12 H12 0.9300
C13 C14 1.371(5)
C13 H13 0.9300
C14 C15 1.355(5)
C14 H14 0.9300
C15 H15 0.9300
C17 C18 1.447(7)
C18 H181 0.9600
C18 H182 0.9600
C18 H183 0.9600
